data_9000483
loop_
_publ_author_name
'Moore, P. B.'
'Araki, T.'

_publ_section_title
;
 The crystal structure of bredigite and the genealogy of some alkaline earth
 orthosilicates
;
_journal_name_full 'American Mineralogist'
_journal_page_first 74
_journal_page_last 87
_journal_volume 61
_journal_year 1976
_chemical_formula_sum 'Ba0.293 Ca13.467 Mg1.81 Mn0.43 O32 Si8'
_chemical_name_mineral Bredigite
_space_group_IT_number 34
_symmetry_space_group_name_Hall 'P -2n 2'
_symmetry_space_group_name_H-M 'P 2 n n'
_cell_angle_alpha 90
_cell_angle_beta 90
_cell_angle_gamma 90
_cell_length_a 10.909
_cell_length_b 18.340
_cell_length_c 6.739
_cell_formula_units_Z 2
_cell_volume 1348.279
_database_code_amcsd 0000494
_exptl_crystal_density_diffrn 3.410
_cod_original_formula_sum 'Ca13.467 Ba.293 Mg1.81 Mn.43 Si8 O32'
_cod_database_code 9000483

loop_
_space_group_symop_operation_xyz
x,y,z
1/2+x,1/2+y,1/2-z
1/2+x,1/2-y,1/2+z
x,-y,-z

loop_
_atom_site_aniso_label
_atom_site_aniso_U_11
_atom_site_aniso_U_22
_atom_site_aniso_U_33
_atom_site_aniso_U_12
_atom_site_aniso_U_13
_atom_site_aniso_U_23
Ca1 0.02942 0.02096 0.01155 0.00000 0.00000 0.00426
Ba 0.02942 0.02096 0.01155 0.00000 0.00000 0.00426
Ca2 0.03238 0.01091 0.01192 0.00000 0.00000 -0.00194
Ca3 0.00886 0.00835 0.00948 0.00405 -0.00112 -0.00169
Ca4 0.01091 0.01704 0.01212 0.00101 -0.00317 0.00000
Ca5 0.01640 0.01874 0.01495 -0.00416 -0.00078 0.00582
Mg3 0.01640 0.01874 0.01495 -0.00416 -0.00078 0.00582
Ca6 0.01797 0.01142 0.00768 -0.00740 -0.00514 -0.00463
Ca7 0.01857 0.01568 0.01344 -0.00527 0.00074 -0.00250
Ca8 0.01284 0.02760 0.01265 -0.00710 0.00335 0.00244
Mg1 0.00748 0.01005 0.01049 0.00000 0.00000 0.00188
Mn1 0.00748 0.01005 0.01049 0.00000 0.00000 0.00188
Mg2 0.00452 0.00613 0.00525 0.00000 0.00000 -0.00044
Mn2 0.00452 0.00613 0.00525 0.00000 0.00000 -0.00044

loop_
_atom_site_label
_atom_site_fract_x
_atom_site_fract_y
_atom_site_fract_z
_atom_site_occupancy
_atom_site_U_iso_or_equiv
Ca1 0.00000 0.00000 0.00000 0.70700 ?
Ba 0.00000 0.00000 0.00000 0.29300 ?
Ca2 0.50160 0.00000 0.00000 1.00000 ?
Ca3 0.23620 0.22840 -0.00030 1.00000 ?
Ca4 0.77280 0.22720 0.00560 1.00000 ?
Ca5 0.25640 0.41030 0.15400 0.88000 ?
Mg3 0.25640 0.41030 0.15400 0.12000 ?
Ca6 0.75560 0.41190 0.16140 1.00000 ?
Ca7 0.00810 0.17220 0.33100 1.00000 ?
Ca8 0.50610 0.16540 0.30080 1.00000 ?
Mg1 -0.00030 0.50000 0.00000 0.64000 ?
Mn1 -0.00030 0.50000 0.00000 0.36000 ?
Mg2 0.50020 0.50000 0.00000 0.93000 ?
Mn2 0.50020 0.50000 0.00000 0.07000 ?
Si1 0.75420 0.08110 0.21880 1.00000 0.01267
Si2 0.25940 0.07980 0.21990 1.00000 0.00887
Si3 0.00370 0.16490 -0.23410 1.00000 0.01013
Si4 0.00430 0.33640 0.28310 1.00000 0.01013
O1 0.63880 0.02590 0.26950 1.00000 0.03040
O2 0.86810 0.04950 0.34440 1.00000 0.01900
O3 0.71960 0.16050 0.30540 1.00000 0.01393
O4 0.78850 0.08830 -0.00810 1.00000 0.02660
O5 0.12850 0.06090 0.33110 1.00000 0.02786
O6 0.36260 0.02410 0.29000 1.00000 0.01140
O7 0.29230 0.15920 0.32330 1.00000 0.02153
O8 0.22940 0.09130 -0.01030 1.00000 0.01393
O9 -0.11300 0.19910 -0.34630 1.00000 0.05826
O10 0.12490 0.19850 -0.33930 1.00000 0.00380
O11 -0.00420 0.07960 -0.27940 1.00000 0.02660
O12 0.00570 0.19120 -0.01100 1.00000 0.02786
O13 -0.12190 0.29000 0.25000 1.00000 0.00760
O14 0.11980 0.28500 0.26990 1.00000 0.02533
O15 0.01270 0.39690 0.10150 1.00000 0.01646
O16 -0.00060 0.37600 0.49340 1.00000 0.01520

loop_
_cod_related_entry_id
_cod_related_entry_database
_cod_related_entry_code
1 AMCSD 0000494
